data_1554700
loop_
_publ_author_name
'Anitha, Mandala'
'Shankar, Mallepalli'
'Kumara Swamy, K. C.'

_publ_section_title
;
 Reactivity of epoxy-ynamides with metal halides: nucleophile
 (Br/Cl/OH)-assisted tandem intramolecular 5-exo-dig or 6-endo-dig
 cyclisation and AgF2-promoted oxidation
;
_journal_issue 8
_journal_name_full 'Organic Chemistry Frontiers'
_journal_page_first 1133
_journal_paper_doi 10.1039/C9QO00027E
_journal_volume 6
_journal_year 2019
_chemical_formula_sum 'C19 H20 Cl N O3 S'
_chemical_formula_weight 377.87
_space_group_IT_number 15
_space_group_name_Hall '-C 2yc'
_space_group_name_H-M_alt 'C 1 2/c 1'
_symmetry_cell_setting monoclinic
_symmetry_space_group_name_H-M 'C 1 2/c 1'
_atom_sites_solution_hydrogens geom
_atom_sites_solution_primary direct
_atom_sites_solution_secondary difmap
_audit_creation_method SHELXL-97
_audit_update_record
;
2018-12-15 deposited with the CCDC.	2019-02-21 downloaded from the CCDC.
;
_cell_angle_alpha 90.00
_cell_angle_beta 91.845(3)
_cell_angle_gamma 90.00
_cell_formula_units_Z 8
_cell_length_a 18.258(2)
_cell_length_b 13.0810(13)
_cell_length_c 15.4466(14)
_cell_measurement_reflns_used 9411
_cell_measurement_temperature 300(2)
_cell_measurement_theta_max 26.35
_cell_measurement_theta_min 2.23
_cell_volume 3687.2(6)
_computing_cell_refinement 'Bruker SAINT'
_computing_data_collection 'Bruker APEX2'
_computing_data_reduction 'Bruker SAINT'
_computing_molecular_graphics 'Bruker SHELXTL'
_computing_publication_material 'Bruker SHELXTL'
_computing_structure_refinement 'SHELXL-2014 (Sheldrick 2014)'
_computing_structure_solution 'SHELXS-97 (Sheldrick, 2008)'
_diffrn_ambient_temperature 300(2)
_diffrn_measured_fraction_theta_full 0.991
_diffrn_measured_fraction_theta_max 0.991
_diffrn_measurement_device_type 'Bruker APEX-II CCD'
_diffrn_measurement_method '\f and \w scans'
_diffrn_radiation_monochromator graphite
_diffrn_radiation_source 'fine-focus sealed tube'
_diffrn_radiation_type MoK\a
_diffrn_radiation_wavelength 0.71073
_diffrn_reflns_av_R_equivalents 0.0285
_diffrn_reflns_av_sigmaI/netI 0.0124
_diffrn_reflns_limit_h_max 21
_diffrn_reflns_limit_h_min -21
_diffrn_reflns_limit_k_max 15
_diffrn_reflns_limit_k_min -15
_diffrn_reflns_limit_l_max 18
_diffrn_reflns_limit_l_min -18
_diffrn_reflns_number 35242
_diffrn_reflns_theta_full 25.00
_diffrn_reflns_theta_max 25.00
_diffrn_reflns_theta_min 2.23
_exptl_absorpt_coefficient_mu 0.338
_exptl_crystal_colour colourless
_exptl_crystal_density_diffrn 1.361
_exptl_crystal_density_method 'not measured'
_exptl_crystal_description block
_exptl_crystal_F_000 1584
_exptl_crystal_recrystallization_method 'Re-crystallisation from solvent'
_exptl_crystal_size_max 0.24
_exptl_crystal_size_mid 0.22
_exptl_crystal_size_min 0.18
_refine_diff_density_max 0.717
_refine_diff_density_min -0.320
_refine_diff_density_rms 0.114
_refine_ls_extinction_coef 0.028(2)
_refine_ls_extinction_expression Fc^*^=kFc[1+0.001xFc^2^\l^3^/sin(2\q)]^-1/4^
_refine_ls_extinction_method SHELXL
_refine_ls_goodness_of_fit_ref 1.123
_refine_ls_hydrogen_treatment mixed
_refine_ls_matrix_type full
_refine_ls_number_parameters 229
_refine_ls_number_reflns 3227
_refine_ls_number_restraints 0
_refine_ls_restrained_S_all 1.123
_refine_ls_R_factor_all 0.0535
_refine_ls_R_factor_gt 0.0488
_refine_ls_shift/su_max 0.000
_refine_ls_shift/su_mean 0.000
_refine_ls_structure_factor_coef Fsqd
_refine_ls_weighting_details 'calc w=1/[\s^2^(Fo^2^)+(0.0820P)^2^+3.1786P] where P=(Fo^2^+2Fc^2^)/3'
_refine_ls_weighting_scheme calc
_refine_ls_wR_factor_gt 0.1390
_refine_ls_wR_factor_ref 0.1434
_reflns_number_gt 2885
_reflns_number_total 3227
_reflns_threshold_expression >2sigma(I)
_cod_data_source_file c9qo00027e2.cif
_cod_data_source_block compound18
_cod_depositor_comments
;
The following automatic conversions were performed:

data item '_symmetry_cell_setting' value 'Monoclinic' was changed to
'monoclinic' in accordance with the
/home/saulius/struct/COD-crude-data/automatic-downloads/DataCite-retrospective/RSC/depositions/lib/dictionaries/cif_core.dic
dictionary named 'cif_core.dic' version 2.4.2 last updated on
2011-04-26.

Automatic conversion script
Id: cif_fix_values 6909 2019-04-08 15:41:33Z antanas 
;
_cod_original_sg_symbol_H-M C2/c
_cod_database_code 1554700

loop_
_symmetry_equiv_pos_as_xyz
'x, y, z'
'-x, y, -z+1/2'
'x+1/2, y+1/2, z'
'-x+1/2, y+1/2, -z+1/2'
'-x, -y, -z'
'x, -y, z-1/2'
'-x+1/2, -y+1/2, -z'
'x+1/2, -y+1/2, z-1/2'

loop_
_atom_site_label
_atom_site_type_symbol
_atom_site_fract_x
_atom_site_fract_y
_atom_site_fract_z
_atom_site_U_iso_or_equiv
_atom_site_adp_type
_atom_site_occupancy
_atom_site_symmetry_multiplicity
_atom_site_calc_flag
_atom_site_refinement_flags
S1 S 0.12518(3) 0.60832(4) 0.54112(4) 0.0420(2) Uani 1 1 d .
Cl1 Cl 0.11174(5) 0.27750(6) 0.28908(5) 0.0818(3) Uani 1 1 d .
O3 O 0.23927(8) 0.38163(11) 0.40002(11) 0.0474(4) Uani 1 1 d .
O2 O 0.16915(9) 0.69624(12) 0.55955(12) 0.0537(4) Uani 1 1 d .
O1 O 0.04791(9) 0.61845(13) 0.52438(13) 0.0576(5) Uani 1 1 d .
N1 N 0.15906(9) 0.55646(13) 0.45315(12) 0.0407(4) Uani 1 1 d .
C13 C 0.35150(11) 0.47388(15) 0.40104(13) 0.0375(5) Uani 1 1 d .
C12 C 0.23645(11) 0.55452(15) 0.44735(13) 0.0378(5) Uani 1 1 d .
H12 H 0.2630 0.6119 0.4650 0.045 Uiso 1 1 calc R
C11 C 0.27266(11) 0.47402(15) 0.41777(13) 0.0372(5) Uani 1 1 d .
C1 C 0.14012(11) 0.51667(16) 0.62249(14) 0.0398(5) Uani 1 1 d .
C6 C 0.21037(12) 0.50414(18) 0.65826(14) 0.0445(5) Uani 1 1 d .
H6 H 0.2471 0.5506 0.6457 0.053 Uiso 1 1 calc R
C5 C 0.22542(13) 0.42255(19) 0.71241(15) 0.0496(6) Uani 1 1 d .
H5 H 0.2726 0.4142 0.7357 0.059 Uiso 1 1 calc R
C9 C 0.16806(12) 0.37159(17) 0.43588(15) 0.0446(5) Uani 1 1 d .
H9 H 0.1743 0.3654 0.4989 0.053 Uiso 1 1 calc R
C18 C 0.38891(12) 0.56456(17) 0.38537(15) 0.0457(5) Uani 1 1 d .
H18 H 0.3633 0.6260 0.3827 0.055 Uiso 1 1 calc R
C14 C 0.39165(13) 0.38356(17) 0.40277(16) 0.0467(5) Uani 1 1 d .
H14 H 0.3679 0.3217 0.4114 0.056 Uiso 1 1 calc R
C4 C 0.17160(13) 0.35261(18) 0.73284(15) 0.0491(6) Uani 1 1 d .
C2 C 0.08492(12) 0.44826(19) 0.64306(17) 0.0512(6) Uani 1 1 d .
H2 H 0.0376 0.4565 0.6200 0.061 Uiso 1 1 calc R
C8 C 0.12276(12) 0.46529(17) 0.41633(15) 0.0456(5) Uani 1 1 d .
H8A H 0.1162 0.4732 0.3541 0.055 Uiso 1 1 calc R
H8B H 0.0748 0.4576 0.4407 0.055 Uiso 1 1 calc R
C16 C 0.50404(12) 0.47453(19) 0.37754(15) 0.0482(6) Uani 1 1 d .
C3 C 0.10138(14) 0.36852(19) 0.69786(17) 0.0543(6) Uani 1 1 d .
H3 H 0.0643 0.3234 0.7122 0.065 Uiso 1 1 calc R
C17 C 0.46356(12) 0.56408(19) 0.37383(17) 0.0526(6) Uani 1 1 d .
H17 H 0.4873 0.6255 0.3633 0.063 Uiso 1 1 calc R
C10 C 0.13447(15) 0.27339(19) 0.40128(17) 0.0569(6) Uani 1 1 d .
H10A H 0.0905 0.2588 0.4326 0.068 Uiso 1 1 calc R
H10B H 0.1687 0.2178 0.4122 0.068 Uiso 1 1 calc R
C15 C 0.46652(13) 0.38470(19) 0.39180(17) 0.0538(6) Uani 1 1 d .
H15 H 0.4923 0.3234 0.3941 0.065 Uiso 1 1 calc R
C7 C 0.18875(19) 0.2620(2) 0.78919(19) 0.0686(8) Uani 1 1 d .
H7A H 0.2365 0.2703 0.8162 0.103 Uiso 1 1 calc R
H7B H 0.1879 0.2011 0.7545 0.103 Uiso 1 1 calc R
H7C H 0.1528 0.2567 0.8330 0.103 Uiso 1 1 calc R
C19 C 0.58567(14) 0.4761(2) 0.3652(2) 0.0696(8) Uani 1 1 d .
H19A H 0.6088 0.4260 0.4023 0.104 Uiso 1 1 calc R
H19B H 0.6046 0.5426 0.3794 0.104 Uiso 1 1 calc R
H19C H 0.5955 0.4605 0.3059 0.104 Uiso 1 1 calc R

loop_
_atom_site_aniso_label
_atom_site_aniso_U_11
_atom_site_aniso_U_22
_atom_site_aniso_U_33
_atom_site_aniso_U_23
_atom_site_aniso_U_13
_atom_site_aniso_U_12
S1 0.0331(3) 0.0344(3) 0.0585(4) -0.0030(2) 0.0033(2) 0.00453(19)
Cl1 0.1038(7) 0.0751(5) 0.0660(5) -0.0163(4) -0.0061(4) -0.0267(4)
O3 0.0407(8) 0.0355(8) 0.0664(10) -0.0081(7) 0.0089(7) -0.0068(6)
O2 0.0531(9) 0.0338(8) 0.0747(11) -0.0087(7) 0.0072(8) -0.0007(7)
O1 0.0345(9) 0.0580(10) 0.0804(12) 0.0016(8) 0.0027(8) 0.0124(7)
N1 0.0328(9) 0.0390(9) 0.0502(10) -0.0007(8) 0.0004(7) -0.0017(7)
C13 0.0376(11) 0.0374(11) 0.0375(10) -0.0034(8) 0.0026(8) -0.0015(8)
C12 0.0337(10) 0.0350(10) 0.0446(11) -0.0003(8) 0.0011(8) -0.0041(8)
C11 0.0364(10) 0.0346(10) 0.0405(10) -0.0004(8) 0.0012(8) -0.0049(8)
C1 0.0342(10) 0.0382(11) 0.0472(11) -0.0075(9) 0.0060(8) 0.0010(8)
C6 0.0371(11) 0.0467(12) 0.0496(12) -0.0073(10) 0.0000(9) -0.0072(9)
C5 0.0448(12) 0.0533(13) 0.0500(13) -0.0041(10) -0.0066(10) 0.0009(10)
C9 0.0418(12) 0.0423(12) 0.0497(12) -0.0019(9) 0.0034(9) -0.0085(9)
C18 0.0386(11) 0.0371(11) 0.0616(14) -0.0014(10) 0.0056(9) 0.0001(9)
C14 0.0450(12) 0.0371(11) 0.0581(13) -0.0023(9) 0.0041(10) -0.0015(9)
C4 0.0582(14) 0.0445(12) 0.0446(12) -0.0072(10) 0.0023(10) 0.0010(10)
C2 0.0325(11) 0.0532(13) 0.0681(15) -0.0007(11) 0.0033(10) -0.0021(9)
C8 0.0363(11) 0.0464(12) 0.0537(13) -0.0053(10) -0.0026(9) -0.0067(9)
C16 0.0368(11) 0.0563(14) 0.0515(12) -0.0124(10) 0.0028(9) -0.0016(10)
C3 0.0519(14) 0.0461(13) 0.0655(15) 0.0011(11) 0.0114(11) -0.0097(11)
C17 0.0415(12) 0.0477(13) 0.0689(15) -0.0046(11) 0.0070(11) -0.0104(10)
C10 0.0570(14) 0.0500(14) 0.0638(15) -0.0038(11) 0.0054(12) -0.0159(11)
C15 0.0463(13) 0.0487(13) 0.0667(15) -0.0096(11) 0.0031(11) 0.0107(10)
C7 0.093(2) 0.0531(15) 0.0590(16) 0.0045(12) -0.0054(14) -0.0012(14)
C19 0.0394(13) 0.0796(19) 0.090(2) -0.0194(16) 0.0062(13) -0.0004(12)

loop_
_atom_type_symbol
_atom_type_description
_atom_type_scat_dispersion_real
_atom_type_scat_dispersion_imag
_atom_type_scat_source
C C 0.0033 0.0016 'International Tables Vol C Tables 4.2.6.8 and 6.1.1.4'
H H 0.0000 0.0000 'International Tables Vol C Tables 4.2.6.8 and 6.1.1.4'
N N 0.0061 0.0033 'International Tables Vol C Tables 4.2.6.8 and 6.1.1.4'
O O 0.0106 0.0060 'International Tables Vol C Tables 4.2.6.8 and 6.1.1.4'
S S 0.1246 0.1234 'International Tables Vol C Tables 4.2.6.8 and 6.1.1.4'
Cl Cl 0.1484 0.1585 'International Tables Vol C Tables 4.2.6.8 and 6.1.1.4'

loop_
_geom_angle_atom_site_label_1
_geom_angle_atom_site_label_2
_geom_angle_atom_site_label_3
_geom_angle
O2 S1 O1 120.42(10)
O2 S1 N1 105.75(10)
O1 S1 N1 106.35(10)
O2 S1 C1 109.58(11)
O1 S1 C1 108.81(10)
N1 S1 C1 104.75(9)
C11 O3 C9 113.83(16)
C12 N1 C8 113.49(17)
C12 N1 S1 117.26(14)
C8 N1 S1 118.30(14)
C14 C13 C18 117.7(2)
C14 C13 C11 121.08(18)
C18 C13 C11 121.15(18)
C11 C12 N1 122.82(18)
C11 C12 H12 118.6
N1 C12 H12 118.6
C12 C11 O3 122.73(18)
C12 C11 C13 124.10(18)
O3 C11 C13 113.17(17)
C6 C1 C2 119.9(2)
C6 C1 S1 119.10(16)
C2 C1 S1 120.43(17)
C5 C6 C1 119.7(2)
C5 C6 H6 120.1
C1 C6 H6 120.1
C6 C5 C4 121.3(2)
C6 C5 H5 119.3
C4 C5 H5 119.3
O3 C9 C8 110.30(18)
O3 C9 C10 107.65(18)
C8 C9 C10 114.01(19)
O3 C9 H9 108.2
C8 C9 H9 108.2
C10 C9 H9 108.2
C17 C18 C13 120.7(2)
C17 C18 H18 119.7
C13 C18 H18 119.7
C15 C14 C13 120.7(2)
C15 C14 H14 119.6
C13 C14 H14 119.6
C5 C4 C3 117.7(2)
C5 C4 C7 121.2(2)
C3 C4 C7 121.1(2)
C3 C2 C1 119.0(2)
C3 C2 H2 120.5
C1 C2 H2 120.5
N1 C8 C9 110.20(17)
N1 C8 H8A 109.6
C9 C8 H8A 109.6
N1 C8 H8B 109.6
C9 C8 H8B 109.6
H8A C8 H8B 108.1
C15 C16 C17 117.3(2)
C15 C16 C19 121.9(2)
C17 C16 C19 120.8(2)
C2 C3 C4 122.3(2)
C2 C3 H3 118.8
C4 C3 H3 118.8
C18 C17 C16 121.8(2)
C18 C17 H17 119.1
C16 C17 H17 119.1
C9 C10 Cl1 113.55(17)
C9 C10 H10A 108.9
Cl1 C10 H10A 108.9
C9 C10 H10B 108.9
Cl1 C10 H10B 108.9
H10A C10 H10B 107.7
C16 C15 C14 121.7(2)
C16 C15 H15 119.1
C14 C15 H15 119.1
C4 C7 H7A 109.5
C4 C7 H7B 109.5
H7A C7 H7B 109.5
C4 C7 H7C 109.5
H7A C7 H7C 109.5
H7B C7 H7C 109.5
C16 C19 H19A 109.5
C16 C19 H19B 109.5
H19A C19 H19B 109.5
C16 C19 H19C 109.5
H19A C19 H19C 109.5
H19B C19 H19C 109.5

loop_
_geom_bond_atom_site_label_1
_geom_bond_atom_site_label_2
_geom_bond_distance
S1 O2 1.4259(17)
S1 O1 1.4322(17)
S1 N1 1.6563(19)
S1 C1 1.752(2)
Cl1 C10 1.770(3)
O3 C11 1.377(2)
O3 C9 1.436(3)
N1 C12 1.419(3)
N1 C8 1.470(3)
C13 C14 1.390(3)
C13 C18 1.394(3)
C13 C11 1.471(3)
C12 C11 1.332(3)
C12 H12 0.9300
C1 C6 1.390(3)
C1 C2 1.392(3)
C6 C5 1.378(3)
C6 H6 0.9300
C5 C4 1.387(3)
C5 H5 0.9300
C9 C8 1.504(3)
C9 C10 1.514(3)
C9 H9 0.9800
C18 C17 1.380(3)
C18 H18 0.9300
C14 C15 1.383(3)
C14 H14 0.9300
C4 C3 1.391(4)
C4 C7 1.497(4)
C2 C3 1.371(4)
C2 H2 0.9300
C8 H8A 0.9700
C8 H8B 0.9700
C16 C15 1.381(3)
C16 C17 1.385(3)
C16 C19 1.509(3)
C3 H3 0.9300
C17 H17 0.9300
C10 H10A 0.9700
C10 H10B 0.9700
C15 H15 0.9300
C7 H7A 0.9600
C7 H7B 0.9600
C7 H7C 0.9600
C19 H19A 0.9600
C19 H19B 0.9600
C19 H19C 0.9600
